data_4348710
loop_
_publ_author_name
'Milin, Eric'
'Bela\"id, Sabrina'
'Patinec, V\'eronique'
'Triki, Smail'
'Chastanet, Guillaume'
'Marchivie, Mathieu'

_publ_section_title
;
 Dinuclear Spin-Crossover Complexes Based on Tetradentate and Bridging
 Cyanocarbanion Ligands.
;
_journal_issue 17
_journal_name_full 'Inorganic chemistry'
_journal_page_first 9038
_journal_page_last 9046
_journal_paper_doi 10.1021/acs.inorgchem.6b01542
_journal_volume 55
_journal_year 2016
_chemical_formula_moiety 'C56 H36 Fe2 N20'
_chemical_formula_sum 'C56 H36 Fe2 N20'
_chemical_formula_weight 1100.24
_space_group_crystal_system monoclinic
_space_group_IT_number 14
_space_group_name_Hall '-P 2yn'
_space_group_name_H-M_alt 'P 1 21/n 1'
_atom_sites_solution_hydrogens geom
_audit_creation_date 2015-12-22
_audit_creation_method
;
Olex2 1.2
(compiled Sep 16 2015 11:44:03 for OlexSys, GUI svn.r5103)
;
_cell_angle_alpha 90
_cell_angle_beta 105.134(8)
_cell_angle_gamma 90
_cell_formula_units_Z 2
_cell_length_a 11.459(4)
_cell_length_b 17.0862(10)
_cell_length_c 13.7949(5)
_cell_measurement_reflns_used 4689
_cell_measurement_temperature 320
_cell_measurement_theta_max 25.249
_cell_measurement_theta_min 3.597
_cell_volume 2607.2(9)
_computing_molecular_graphics 'Olex2 (Dolomanov et al., 2009)'
_computing_publication_material 'Olex2 (Dolomanov et al., 2009)'
_computing_structure_refinement 'ShelXL (Sheldrick, 2015)'
_computing_structure_solution 'ShelXT (Sheldrick, 2015)'
_diffrn_ambient_temperature 320
_diffrn_detector_area_resol_mean 8
_diffrn_measured_fraction_theta_full 0.995
_diffrn_measured_fraction_theta_max 0.995
_diffrn_measurement_device_type 'Bruker SMART APEX CCD area detector'
_diffrn_measurement_method '\w and \f scans'
_diffrn_radiation_monochromator graphite
_diffrn_radiation_type MoK\a
_diffrn_radiation_wavelength 0.71073
_diffrn_reflns_av_R_equivalents 0.0830
_diffrn_reflns_av_unetI/netI 0.1056
_diffrn_reflns_Laue_measured_fraction_full 0.995
_diffrn_reflns_Laue_measured_fraction_max 0.995
_diffrn_reflns_limit_h_max 11
_diffrn_reflns_limit_h_min -13
_diffrn_reflns_limit_k_max 20
_diffrn_reflns_limit_k_min -19
_diffrn_reflns_limit_l_max 15
_diffrn_reflns_limit_l_min -16
_diffrn_reflns_number 17637
_diffrn_reflns_point_group_measured_fraction_full 0.995
_diffrn_reflns_point_group_measured_fraction_max 0.995
_diffrn_reflns_theta_full 25.242
_diffrn_reflns_theta_max 25.250
_diffrn_reflns_theta_min 3.591
_diffrn_source 'sealed tube'
_exptl_absorpt_coefficient_mu 0.617
_exptl_absorpt_correction_T_max 0.7453
_exptl_absorpt_correction_T_min 0.6466
_exptl_absorpt_correction_type multi-scan
_exptl_absorpt_process_details
;
SADABS-2008/1 (Bruker,2008) was used for absorption correction.
wR2(int) was 0.0724 before and 0.0637 after correction.
The Ratio of minimum to maximum transmission is 0.8676.
The \l/2 correction factor is 0.0015.
;
_exptl_crystal_colour red
_exptl_crystal_colour_primary red
_exptl_crystal_density_diffrn 1.402
_exptl_crystal_description prism
_exptl_crystal_F_000 1128
_exptl_crystal_size_max 0.2
_exptl_crystal_size_mid 0.15
_exptl_crystal_size_min 0.1
_refine_diff_density_max 0.258
_refine_diff_density_min -0.220
_refine_diff_density_rms 0.052
_refine_ls_extinction_method none
_refine_ls_goodness_of_fit_ref 1.023
_refine_ls_hydrogen_treatment constr
_refine_ls_matrix_type full
_refine_ls_number_parameters 352
_refine_ls_number_reflns 4711
_refine_ls_number_restraints 0
_refine_ls_restrained_S_all 1.023
_refine_ls_R_factor_all 0.1360
_refine_ls_R_factor_gt 0.0556
_refine_ls_shift/su_max 0.000
_refine_ls_shift/su_mean 0.000
_refine_ls_structure_factor_coef Fsqd
_refine_ls_weighting_details 'w=1/[\s^2^(Fo^2^)+(0.0307P)^2^+0.4391P] where P=(Fo^2^+2Fc^2^)/3'
_refine_ls_weighting_scheme calc
_refine_ls_wR_factor_gt 0.0782
_refine_ls_wR_factor_ref 0.0946
_reflns_Friedel_coverage 0.000
_reflns_number_gt 2536
_reflns_number_total 4711
_reflns_threshold_expression 'I > 2\s(I)'
_cod_data_source_file ic6b01542_si_002.cif
_cod_data_source_block compound1p-320K
_cod_depositor_comments
;

2021-04-15
Z value and formula fixed to values more according to usual
chemical conventions.                 miguel
;
_cod_original_formula_sum 'C112 H72 Fe4 N40'
_cod_original_formula_weight 2201.49
_cod_original_formula_moiety '2(C56 H36 Fe2 N20)'
_cod_original_formula_units_Z 1
_cod_database_code 4348710
_shelxl_version_number 2013-4
_shelx_space_group_comment
;
The symmetry employed for this shelxl refinement is uniquely defined
by the following loop, which should always be used as a source of
symmetry information in preference to the above space-group names.
They are only intended as comments.
;
_shelx_estimated_absorpt_t_max 0.941
_shelx_estimated_absorpt_t_min 0.887
_olex2_refinement_description
;
1. Fixed Uiso
 At 1.2 times of:
  All C(H) groups, All C(H,H) groups
2.a Secondary CH2 refined with riding coordinates:
 C00P(H00A,H00B), C00X(H00C,H00D), C011(H01A,H01B)
2.b Aromatic/amide H refined with riding coordinates:
 C00I(H00I), C00K(H00K), C00N(H00N), C00S(H00S), C00U(H00U), C00V(H00V),
 C00W(H00W), C00Y(H00Y), C00Z(H00Z), C010(H010), C012(H012), C013(H013)
;
_olex2_submission_special_instructions 'No special instructions were received'

loop_
_space_group_symop_operation_xyz
'x, y, z'
'-x+1/2, y+1/2, -z+1/2'
'-x, -y, -z'
'x-1/2, -y-1/2, z-1/2'

loop_
_atom_site_label
_atom_site_type_symbol
_atom_site_fract_x
_atom_site_fract_y
_atom_site_fract_z
_atom_site_U_iso_or_equiv
_atom_site_adp_type
_atom_site_occupancy
_atom_site_site_symmetry_order
_atom_site_calc_flag
_atom_site_refinement_flags_posn
Fe01 Fe 0.87688(4) 0.64594(3) 0.31694(3) 0.04240(17) Uani 1 1 d .
N002 N 1.1769(2) 0.40821(15) 0.5785(2) 0.0473(7) Uani 1 1 d .
N003 N 1.0289(3) 0.58866(16) 0.36757(19) 0.0476(8) Uani 1 1 d .
N004 N 0.7286(3) 0.70979(15) 0.26818(19) 0.0465(7) Uani 1 1 d .
N005 N 0.9482(2) 0.73885(15) 0.3968(2) 0.0468(7) Uani 1 1 d .
N006 N 0.8259(3) 0.56424(16) 0.21198(19) 0.0500(7) Uani 1 1 d .
N007 N 0.9332(3) 0.69934(16) 0.20788(19) 0.0494(7) Uani 1 1 d .
C008 C 1.1105(4) 0.5478(2) 0.3992(2) 0.0408(8) Uani 1 1 d .
C009 C 1.3774(3) 0.4272(2) 0.3978(2) 0.0490(9) Uani 1 1 d .
C00A C 1.3077(3) 0.49430(19) 0.3935(2) 0.0433(8) Uani 1 1 d .
C00B C 1.2063(3) 0.49545(18) 0.4358(2) 0.0420(8) Uani 1 1 d .
C00C C 1.1932(3) 0.44597(19) 0.5142(2) 0.0398(8) Uani 1 1 d .
C00D C 1.3180(3) 0.6394(2) 0.3774(3) 0.0547(9) Uani 1 1 d .
C00E C 1.4958(4) 0.4314(2) 0.3837(3) 0.0555(10) Uani 1 1 d .
N00F N 1.5913(3) 0.43306(19) 0.3719(3) 0.0757(10) Uani 1 1 d .
N00G N 1.3069(3) 0.7022(2) 0.4038(2) 0.0779(10) Uani 1 1 d .
C00H C 1.3358(3) 0.5631(2) 0.3448(2) 0.0488(9) Uani 1 1 d .
C00I C 0.9313(3) 0.7638(2) 0.4831(3) 0.0583(10) Uani 1 1 d .
H00I H 0.8820 0.7347 0.5135 0.070 Uiso 1 1 calc R
C00J C 1.3382(4) 0.3521(3) 0.4157(3) 0.0623(10) Uani 1 1 d .
C00K C 0.7507(3) 0.5047(2) 0.2111(3) 0.0585(10) Uani 1 1 d .
H00K H 0.7123 0.5009 0.2625 0.070 Uiso 1 1 calc R
C00L C 1.0176(3) 0.7826(2) 0.3527(3) 0.0530(10) Uani 1 1 d .
N00M N 1.3073(4) 0.2891(2) 0.4263(3) 0.1012(14) Uani 1 1 d .
C00N C 0.6366(4) 0.7166(2) 0.3104(3) 0.0632(11) Uani 1 1 d .
H00N H 0.6325 0.6818 0.3612 0.076 Uiso 1 1 calc R
C00O C 1.3870(4) 0.5571(2) 0.2628(3) 0.0708(12) Uani 1 1 d .
C00P C 0.9683(4) 0.6361(2) 0.1467(3) 0.0687(11) Uani 1 1 d .
H00A H 1.0490 0.6174 0.1793 0.082 Uiso 1 1 calc R
H00B H 0.9684 0.6561 0.0809 0.082 Uiso 1 1 calc R
C00Q C 0.7338(3) 0.7603(2) 0.1945(3) 0.0503(9) Uani 1 1 d .
C00R C 0.8789(3) 0.5703(2) 0.1363(3) 0.0586(10) Uani 1 1 d .
C00S C 0.6495(4) 0.8193(2) 0.1654(3) 0.0689(12) Uani 1 1 d .
H00S H 0.6564 0.8550 0.1163 0.083 Uiso 1 1 calc R
N00T N 1.4254(4) 0.5501(2) 0.1943(3) 0.1111(15) Uani 1 1 d .
C00U C 0.9840(4) 0.8311(3) 0.5296(3) 0.0772(13) Uani 1 1 d .
H00U H 0.9713 0.8466 0.5906 0.093 Uiso 1 1 calc R
C00V C 1.0719(4) 0.8510(2) 0.3943(4) 0.0760(12) Uani 1 1 d .
H00V H 1.1190 0.8804 0.3622 0.091 Uiso 1 1 calc R
C00W C 0.5481(4) 0.7721(3) 0.2829(3) 0.0740(12) Uani 1 1 d .
H00W H 0.4844 0.7742 0.3130 0.089 Uiso 1 1 calc R
C00X C 1.0366(3) 0.7496(2) 0.2575(3) 0.0618(11) Uani 1 1 d .
H00C H 1.0446 0.7919 0.2128 0.074 Uiso 1 1 calc R
H00D H 1.1105 0.7191 0.2724 0.074 Uiso 1 1 calc R
C00Y C 0.7278(4) 0.4490(2) 0.1376(4) 0.0795(13) Uani 1 1 d .
H00Y H 0.6773 0.4070 0.1408 0.095 Uiso 1 1 calc R
C00Z C 1.0545(4) 0.8745(3) 0.4851(4) 0.0877(15) Uani 1 1 d .
H00Z H 1.0911 0.9199 0.5158 0.105 Uiso 1 1 calc R
C010 C 0.5557(4) 0.8248(2) 0.2095(4) 0.0814(13) Uani 1 1 d .
H010 H 0.4978 0.8638 0.1900 0.098 Uiso 1 1 calc R
C011 C 0.8306(4) 0.7451(2) 0.1435(3) 0.0605(10) Uani 1 1 d .
H01A H 0.8609 0.7946 0.1257 0.073 Uiso 1 1 calc R
H01B H 0.7969 0.7164 0.0818 0.073 Uiso 1 1 calc R
C012 C 0.7794(5) 0.4554(3) 0.0596(4) 0.0922(15) Uani 1 1 d .
H012 H 0.7630 0.4187 0.0081 0.111 Uiso 1 1 calc R
C013 C 0.8559(4) 0.5168(3) 0.0585(3) 0.0842(13) Uani 1 1 d .
H013 H 0.8919 0.5225 0.0058 0.101 Uiso 1 1 calc R

loop_
_atom_site_aniso_label
_atom_site_aniso_U_11
_atom_site_aniso_U_22
_atom_site_aniso_U_33
_atom_site_aniso_U_23
_atom_site_aniso_U_13
_atom_site_aniso_U_12
Fe01 0.0447(3) 0.0456(3) 0.0400(3) 0.0075(3) 0.0166(2) -0.0004(3)
N002 0.0453(19) 0.0534(18) 0.0491(17) 0.0081(15) 0.0228(14) 0.0078(15)
N003 0.052(2) 0.0490(19) 0.0467(17) 0.0095(15) 0.0214(15) -0.0002(16)
N004 0.048(2) 0.0462(17) 0.0440(16) 0.0020(15) 0.0092(15) -0.0050(15)
N005 0.046(2) 0.0515(17) 0.0423(16) 0.0046(15) 0.0107(14) 0.0008(15)
N006 0.049(2) 0.0492(18) 0.0544(18) 0.0062(15) 0.0173(15) 0.0008(16)
N007 0.050(2) 0.0570(18) 0.0455(16) 0.0051(16) 0.0207(15) -0.0051(17)
C008 0.046(3) 0.045(2) 0.0375(19) -0.0031(17) 0.0216(18) -0.013(2)
C009 0.047(3) 0.050(2) 0.058(2) -0.0011(19) 0.0282(18) -0.001(2)
C00A 0.043(2) 0.049(2) 0.0395(19) -0.0005(17) 0.0141(17) -0.0015(19)
C00B 0.042(2) 0.048(2) 0.0411(18) 0.0071(17) 0.0191(17) 0.0034(18)
C00C 0.035(2) 0.044(2) 0.044(2) -0.0020(18) 0.0164(17) 0.0050(17)
C00D 0.054(3) 0.056(2) 0.058(2) 0.010(2) 0.0221(18) -0.005(2)
C00E 0.059(3) 0.051(2) 0.060(2) -0.0036(19) 0.024(2) 0.002(2)
N00F 0.058(3) 0.079(2) 0.099(3) -0.008(2) 0.037(2) -0.002(2)
N00G 0.092(3) 0.061(2) 0.084(2) -0.001(2) 0.028(2) 0.000(2)
C00H 0.049(2) 0.055(2) 0.051(2) 0.003(2) 0.0285(18) 0.0038(19)
C00I 0.064(3) 0.058(3) 0.049(2) -0.003(2) 0.008(2) 0.008(2)
C00J 0.068(3) 0.058(3) 0.077(3) -0.005(2) 0.049(2) 0.006(3)
C00K 0.054(3) 0.056(2) 0.060(3) 0.007(2) 0.006(2) -0.005(2)
C00L 0.046(2) 0.051(2) 0.057(2) 0.009(2) 0.0049(19) -0.007(2)
N00M 0.140(4) 0.060(2) 0.137(3) -0.012(2) 0.097(3) -0.014(2)
C00N 0.052(3) 0.072(3) 0.067(2) 0.003(2) 0.018(2) 0.000(2)
C00O 0.099(4) 0.058(2) 0.069(3) 0.011(2) 0.047(3) 0.007(2)
C00P 0.074(3) 0.087(3) 0.056(2) 0.003(2) 0.037(2) -0.001(3)
C00Q 0.051(3) 0.048(2) 0.046(2) 0.0041(19) 0.0025(19) -0.009(2)
C00R 0.061(3) 0.064(2) 0.054(2) -0.006(2) 0.022(2) -0.001(2)
C00S 0.077(4) 0.054(2) 0.065(3) 0.012(2) -0.001(2) 0.003(2)
N00T 0.169(4) 0.098(3) 0.100(3) 0.024(2) 0.095(3) 0.022(3)
C00U 0.085(4) 0.073(3) 0.060(3) -0.008(3) -0.006(2) 0.017(3)
C00V 0.065(3) 0.065(3) 0.087(3) 0.011(3) -0.001(2) -0.015(2)
C00W 0.053(3) 0.085(3) 0.083(3) -0.003(3) 0.016(2) 0.008(3)
C00X 0.059(3) 0.070(3) 0.061(2) 0.016(2) 0.024(2) -0.012(2)
C00Y 0.083(4) 0.063(3) 0.080(3) -0.001(3) -0.002(3) -0.007(2)
C00Z 0.086(4) 0.065(3) 0.090(4) -0.009(3) -0.017(3) -0.004(3)
C010 0.068(4) 0.068(3) 0.097(3) -0.003(3) 0.001(3) 0.016(3)
C011 0.067(3) 0.065(2) 0.048(2) 0.015(2) 0.012(2) -0.010(2)
C012 0.102(4) 0.079(3) 0.083(4) -0.034(3) 0.001(3) 0.002(3)
C013 0.090(4) 0.098(3) 0.067(3) -0.018(3) 0.024(3) 0.007(3)

loop_
_atom_type_symbol
_atom_type_description
_atom_type_scat_dispersion_real
_atom_type_scat_dispersion_imag
_atom_type_scat_source
C C 0.0033 0.0016 'International Tables Vol C Tables 4.2.6.8 and 6.1.1.4'
H H 0.0000 0.0000 'International Tables Vol C Tables 4.2.6.8 and 6.1.1.4'
Fe Fe 0.3463 0.8444 'International Tables Vol C Tables 4.2.6.8 and 6.1.1.4'
N N 0.0061 0.0033 'International Tables Vol C Tables 4.2.6.8 and 6.1.1.4'

loop_
_geom_angle_atom_site_label_1
_geom_angle_atom_site_label_2
_geom_angle_atom_site_label_3
_geom_angle
_geom_angle_site_symmetry_1
_geom_angle_site_symmetry_3
N002 Fe01 N003 85.55(11) 3_766 .
N002 Fe01 N004 95.96(12) 3_766 .
N002 Fe01 N005 97.67(11) 3_766 .
N002 Fe01 N006 96.69(11) 3_766 .
N002 Fe01 N007 178.66(11) 3_766 .
N003 Fe01 N004 176.56(11) . .
N003 Fe01 N005 90.17(11) . .
N003 Fe01 N006 88.48(11) . .
N003 Fe01 N007 93.70(11) . .
N004 Fe01 N006 94.40(11) . .
N004 Fe01 N007 84.84(12) . .
N005 Fe01 N004 86.57(10) . .
N005 Fe01 N006 165.43(12) . .
N005 Fe01 N007 83.44(11) . .
N006 Fe01 N007 82.17(12) . .
C00C N002 Fe01 170.1(3) . 3_766
C008 N003 Fe01 172.2(3) . .
C00N N004 Fe01 127.2(3) . .
C00N N004 C00Q 117.9(3) . .
C00Q N004 Fe01 113.9(3) . .
C00I N005 Fe01 128.4(3) . .
C00I N005 C00L 118.0(3) . .
C00L N005 Fe01 113.6(2) . .
C00K N006 Fe01 127.6(3) . .
C00K N006 C00R 118.4(3) . .
C00R N006 Fe01 114.0(3) . .
C00P N007 Fe01 106.4(2) . .
C00P N007 C011 109.2(3) . .
C00X N007 Fe01 107.02(19) . .
C00X N007 C00P 112.4(3) . .
C00X N007 C011 112.5(3) . .
C011 N007 Fe01 109.1(2) . .
N003 C008 C00B 177.6(3) . .
C00A C009 C00E 120.8(3) . .
C00A C009 C00J 123.7(3) . .
C00J C009 C00E 115.5(3) . .
C009 C00A C00B 120.9(3) . .
C009 C00A C00H 120.0(3) . .
C00B C00A C00H 119.1(3) . .
C008 C00B C00A 120.2(3) . .
C008 C00B C00C 115.4(3) . .
C00C C00B C00A 124.4(3) . .
N002 C00C C00B 176.0(3) . .
N00G C00D C00H 177.9(4) . .
N00F C00E C009 178.6(4) . .
C00D C00H C00A 122.7(3) . .
C00O C00H C00A 120.6(3) . .
C00O C00H C00D 116.7(3) . .
N005 C00I H00I 118.8 . .
N005 C00I C00U 122.5(4) . .
C00U C00I H00I 118.8 . .
N00M C00J C009 176.7(4) . .
N006 C00K H00K 118.7 . .
N006 C00K C00Y 122.6(4) . .
C00Y C00K H00K 118.7 . .
N005 C00L C00V 122.6(4) . .
N005 C00L C00X 115.2(3) . .
C00V C00L C00X 122.2(4) . .
N004 C00N H00N 118.2 . .
N004 C00N C00W 123.5(4) . .
C00W C00N H00N 118.2 . .
N00T C00O C00H 177.3(5) . .
N007 C00P H00A 110.0 . .
N007 C00P H00B 110.0 . .
N007 C00P C00R 108.5(3) . .
H00A C00P H00B 108.4 . .
C00R C00P H00A 110.0 . .
C00R C00P H00B 110.0 . .
N004 C00Q C00S 121.4(4) . .
N004 C00Q C011 115.6(3) . .
C00S C00Q C011 122.9(4) . .
N006 C00R C00P 114.8(3) . .
N006 C00R C013 121.3(4) . .
C013 C00R C00P 123.8(4) . .
C00Q C00S H00S 120.3 . .
C010 C00S C00Q 119.5(4) . .
C010 C00S H00S 120.3 . .
C00I C00U H00U 120.4 . .
C00Z C00U C00I 119.2(4) . .
C00Z C00U H00U 120.4 . .
C00L C00V H00V 121.0 . .
C00L C00V C00Z 118.0(4) . .
C00Z C00V H00V 121.0 . .
C00N C00W H00W 120.9 . .
C00N C00W C010 118.2(4) . .
C010 C00W H00W 120.9 . .
N007 C00X C00L 110.0(3) . .
N007 C00X H00C 109.7 . .
N007 C00X H00D 109.7 . .
C00L C00X H00C 109.7 . .
C00L C00X H00D 109.7 . .
H00C C00X H00D 108.2 . .
C00K C00Y H00Y 120.3 . .
C012 C00Y C00K 119.5(4) . .
C012 C00Y H00Y 120.3 . .
C00U C00Z C00V 119.8(4) . .
C00U C00Z H00Z 120.1 . .
C00V C00Z H00Z 120.1 . .
C00S C010 C00W 119.4(4) . .
C00S C010 H010 120.3 . .
C00W C010 H010 120.3 . .
N007 C011 H01A 109.2 . .
N007 C011 H01B 109.2 . .
C00Q C011 N007 112.2(3) . .
C00Q C011 H01A 109.2 . .
C00Q C011 H01B 109.2 . .
H01A C011 H01B 107.9 . .
C00Y C012 H012 120.6 . .
C00Y C012 C013 118.8(4) . .
C013 C012 H012 120.6 . .
C00R C013 H013 120.3 . .
C012 C013 C00R 119.4(4) . .
C012 C013 H013 120.3 . .

loop_
_geom_bond_atom_site_label_1
_geom_bond_atom_site_label_2
_geom_bond_distance
_geom_bond_site_symmetry_2
Fe01 N002 1.944(3) 3_766
Fe01 N003 1.961(3) .
Fe01 N004 1.983(3) .
Fe01 N005 1.983(3) .
Fe01 N006 1.986(3) .
Fe01 N007 2.005(2) .
N002 Fe01 1.944(3) 3_766
N002 C00C 1.151(4) .
N003 C008 1.158(4) .
N004 C00N 1.336(4) .
N004 C00Q 1.347(4) .
N005 C00I 1.326(4) .
N005 C00L 1.347(4) .
N006 C00K 1.331(4) .
N006 C00R 1.341(4) .
N007 C00P 1.490(4) .
N007 C00X 1.479(4) .
N007 C011 1.496(4) .
C008 C00B 1.403(5) .
C009 C00A 1.390(4) .
C009 C00E 1.421(5) .
C009 C00J 1.403(5) .
C00A C00B 1.431(4) .
C00A C00H 1.432(4) .
C00B C00C 1.411(4) .
C00D N00G 1.150(4) .
C00D C00H 1.411(5) .
C00E N00F 1.148(4) .
C00H C00O 1.407(5) .
C00I H00I 0.9300 .
C00I C00U 1.377(5) .
C00J N00M 1.155(4) .
C00K H00K 0.9300 .
C00K C00Y 1.364(5) .
C00L C00V 1.377(5) .
C00L C00X 1.496(5) .
C00N H00N 0.9300 .
C00N C00W 1.368(5) .
C00O N00T 1.149(4) .
C00P H00A 0.9700 .
C00P H00B 0.9700 .
C00P C00R 1.502(5) .
C00Q C00S 1.381(5) .
C00Q C011 1.483(5) .
C00R C013 1.382(5) .
C00S H00S 0.9300 .
C00S C010 1.369(6) .
C00U H00U 0.9300 .
C00U C00Z 1.355(6) .
C00V H00V 0.9300 .
C00V C00Z 1.378(6) .
C00W H00W 0.9300 .
C00W C010 1.374(5) .
C00X H00C 0.9700 .
C00X H00D 0.9700 .
C00Y H00Y 0.9300 .
C00Y C012 1.360(6) .
C00Z H00Z 0.9300 .
C010 H010 0.9300 .
C011 H01A 0.9700 .
C011 H01B 0.9700 .
C012 H012 0.9300 .
C012 C013 1.371(6) .
C013 H013 0.9300 .

loop_
_geom_torsion_atom_site_label_1
_geom_torsion_atom_site_label_2
_geom_torsion_atom_site_label_3
_geom_torsion_atom_site_label_4
_geom_torsion
Fe01 N004 C00N C00W 167.8(3)
Fe01 N004 C00Q C00S -167.3(2)
Fe01 N004 C00Q C011 16.3(3)
Fe01 N005 C00I C00U -178.0(3)
Fe01 N005 C00L C00V 177.8(3)
Fe01 N005 C00L C00X -5.2(4)
Fe01 N006 C00K C00Y -175.9(3)
Fe01 N006 C00R C00P 1.5(4)
Fe01 N006 C00R C013 178.2(3)
Fe01 N007 C00P C00R 39.3(3)
Fe01 N007 C00X C00L -34.9(3)
Fe01 N007 C011 C00Q 19.0(3)
N004 C00N C00W C010 -1.6(6)
N004 C00Q C00S C010 -2.7(5)
N004 C00Q C011 N007 -23.7(4)
N005 C00I C00U C00Z 0.9(6)
N005 C00L C00V C00Z 0.5(5)
N005 C00L C00X N007 27.3(4)
N006 C00K C00Y C012 -2.7(6)
N006 C00R C013 C012 -1.4(6)
N007 C00P C00R N006 -27.7(4)
N007 C00P C00R C013 155.7(3)
C009 C00A C00B C008 -154.5(3)
C009 C00A C00B C00C 25.0(5)
C009 C00A C00H C00D -146.5(3)
C009 C00A C00H C00O 31.4(5)
C00B C00A C00H C00D 34.5(5)
C00B C00A C00H C00O -147.6(3)
C00E C009 C00A C00B -161.3(3)
C00E C009 C00A C00H 19.6(5)
C00H C00A C00B C008 24.6(4)
C00H C00A C00B C00C -156.0(3)
C00I N005 C00L C00V 0.7(5)
C00I N005 C00L C00X 177.8(3)
C00I C00U C00Z C00V 0.4(6)
C00J C009 C00A C00B 18.8(5)
C00J C009 C00A C00H -160.2(3)
C00K N006 C00R C00P -176.3(3)
C00K N006 C00R C013 0.5(5)
C00K C00Y C012 C013 1.7(7)
C00L N005 C00I C00U -1.5(5)
C00L C00V C00Z C00U -1.1(6)
C00N N004 C00Q C00S 2.3(4)
C00N N004 C00Q C011 -174.1(3)
C00N C00W C010 C00S 1.1(6)
C00P N007 C00X C00L -151.4(3)
C00P N007 C011 C00Q 134.9(3)
C00P C00R C013 C012 175.1(4)
C00Q N004 C00N C00W -0.2(5)
C00Q C00S C010 C00W 0.9(6)
C00R N006 C00K C00Y 1.5(5)
C00S C00Q C011 N007 159.9(3)
C00V C00L C00X N007 -155.6(3)
C00X N007 C00P C00R 156.1(3)
C00X N007 C011 C00Q -99.5(3)
C00X C00L C00V C00Z -176.4(3)
C00Y C012 C013 C00R 0.2(7)
C011 N007 C00P C00R -78.3(3)
C011 N007 C00X C00L 84.8(3)
C011 C00Q C00S C010 173.5(4)
